data_7130955
loop_
_publ_author_name
'Chu, Wenchao'
'Zhou, Tongliang'
'Bisz, Elwira'
'Dziuk, Blazej'
'Lalancette, Roger A.'
'Szostak, Roman'
'Szostak, Michal'

_publ_section_title
;
 CAAC--IPr*: Easily Accessible, Highly Sterically-Hindered Cyclic
 (Alkyl)(Amino)Carbenes
;
_journal_name_full 'Chemical Communications'
_journal_paper_doi 10.1039/D2CC05668B
_journal_year 2022
_chemical_formula_sum 'C41 H41 Cl Cu N'
_chemical_formula_weight 646.74
_space_group_crystal_system triclinic
_space_group_IT_number 2
_space_group_name_Hall '-P 1'
_space_group_name_H-M_alt 'P -1'
_atom_sites_solution_hydrogens geom
_audit_creation_method SHELXL-2014/7
_audit_update_record
;
2022-09-27 deposited with the CCDC.	2022-11-04 downloaded from the CCDC.
;
_cell_angle_alpha 116.579(3)
_cell_angle_beta 91.872(2)
_cell_angle_gamma 107.172(3)
_cell_formula_units_Z 2
_cell_length_a 10.4977(3)
_cell_length_b 13.2850(5)
_cell_length_c 14.4578(5)
_cell_measurement_reflns_used 11647
_cell_measurement_temperature 293(2)
_cell_measurement_theta_max 25.999
_cell_measurement_theta_min 2.460
_cell_volume 1690.51(12)
_computing_cell_refinement 'CrysAlisCCD (Oxford Diffraction Ltd., 2008)'
_computing_data_collection 'CrysAlisCCD (Oxford Diffraction Ltd., 2008)'
_computing_data_reduction 'CrysAlisCCD (Oxford Diffraction Ltd., 2008)'
_computing_molecular_graphics 'SHELXTL (Sheldrick, 2008)'
_computing_publication_material 'SHELXL-2014/7 (Sheldrick, 2014)'
_computing_structure_refinement 'SHELXL-2014/7 (Sheldrick, 2014)'
_computing_structure_solution 'SHELXS-2014/7 (Sheldrick, 2014)'
_diffrn_ambient_temperature 293(2)
_diffrn_detector_area_resol_mean '1024 x 1024 with blocks 2 x 2'
_diffrn_measured_fraction_theta_full 0.989
_diffrn_measured_fraction_theta_max 0.985
_diffrn_measurement_device_type Xcalibur
_diffrn_measurement_method \w--scan
_diffrn_radiation_type MoK\a
_diffrn_radiation_wavelength 0.71073
_diffrn_reflns_av_R_equivalents 0.0288
_diffrn_reflns_av_unetI/netI 0.0865
_diffrn_reflns_Laue_measured_fraction_full 0.989
_diffrn_reflns_Laue_measured_fraction_max 0.985
_diffrn_reflns_limit_h_max 12
_diffrn_reflns_limit_h_min -12
_diffrn_reflns_limit_k_max 16
_diffrn_reflns_limit_k_min -16
_diffrn_reflns_limit_l_max 17
_diffrn_reflns_limit_l_min -12
_diffrn_reflns_number 11647
_diffrn_reflns_point_group_measured_fraction_full 0.989
_diffrn_reflns_point_group_measured_fraction_max 0.985
_diffrn_reflns_theta_full 25.242
_diffrn_reflns_theta_max 25.999
_diffrn_reflns_theta_min 2.460
_diffrn_source 'fine-focus sealed tube'
_exptl_absorpt_coefficient_mu 0.754
_exptl_absorpt_correction_T_max 1.00000
_exptl_absorpt_correction_T_min 0.99770
_exptl_absorpt_correction_type multi-scan
_exptl_crystal_colour colourless
_exptl_crystal_density_diffrn 1.271
_exptl_crystal_density_method 'not measured'
_exptl_crystal_description column
_exptl_crystal_F_000 680
_exptl_crystal_size_max 0.4
_exptl_crystal_size_mid 0.25
_exptl_crystal_size_min 0.1
_refine_diff_density_max 0.321
_refine_diff_density_min -0.307
_refine_diff_density_rms 0.041
_refine_ls_extinction_method none
_refine_ls_goodness_of_fit_ref 0.869
_refine_ls_hydrogen_treatment constr
_refine_ls_matrix_type full
_refine_ls_number_parameters 402
_refine_ls_number_reflns 6542
_refine_ls_number_restraints 0
_refine_ls_restrained_S_all 0.869
_refine_ls_R_factor_all 0.0899
_refine_ls_R_factor_gt 0.0414
_refine_ls_shift/su_max 0.000
_refine_ls_shift/su_mean 0.000
_refine_ls_structure_factor_coef Fsqd
_refine_ls_weighting_details 'w=1/[\s^2^(Fo^2^)+(0.0286P)^2^] where P=(Fo^2^+2Fc^2^)/3'
_refine_ls_weighting_scheme calc
_refine_ls_wR_factor_gt 0.0694
_refine_ls_wR_factor_ref 0.0786
_reflns_Friedel_coverage 0.000
_reflns_number_gt 3724
_reflns_number_total 6542
_reflns_threshold_expression 'I > 2\s(I)'
_cod_data_source_file d2cc05668b2.cif
_cod_data_source_block PS04_a
_cod_original_cell_volume 1690.51(11)
_cod_database_code 7130955
_shelx_shelxl_version_number 2014/7
_shelx_space_group_comment
;
The symmetry employed for this shelxl refinement is uniquely defined
by the following loop, which should always be used as a source of
symmetry information in preference to the above space-group names.
They are only intended as comments.
;
_exptl_absorpt_special_details
;
CrysAlis RED, Oxford Diffraction Ltd.,
Version 1.171.33.57 (release 26-01-2010 CrysAlis171 .NET)
(compiled Jan 26 2010,14:36:55)
Empirical absorption correction using spherical harmonics,
 implemented in SCALE3 ABSPACK scaling algorithm.
;

loop_
_space_group_symop_operation_xyz
'x, y, z'
'-x, -y, -z'

loop_
_atom_site_label
_atom_site_type_symbol
_atom_site_fract_x
_atom_site_fract_y
_atom_site_fract_z
_atom_site_U_iso_or_equiv
_atom_site_adp_type
_atom_site_occupancy
_atom_site_site_symmetry_order
_atom_site_calc_flag
_atom_site_refinement_flags_posn
_atom_site_refinement_flags_adp
_atom_site_refinement_flags_occupancy
_atom_site_disorder_assembly
_atom_site_disorder_group
Cl1 Cl 0.77410(8) 0.69130(8) 0.24891(7) 0.0841(3) Uani 1 1 d . . . . .
Cu1 Cu 0.56712(3) 0.66479(3) 0.23386(3) 0.04923(12) Uani 1 1 d . . . . .
N1 N 0.28793(18) 0.60727(16) 0.25378(13) 0.0309(5) Uani 1 1 d . . . . .
C1 C 0.3834(2) 0.6441(2) 0.20940(17) 0.0350(6) Uani 1 1 d . . . . .
C2 C 0.3233(3) 0.6704(2) 0.12983(19) 0.0465(7) Uani 1 1 d . . . . .
C3 C 0.1706(3) 0.6189(3) 0.1217(2) 0.0680(9) Uani 1 1 d . . . . .
H3A H 0.1269 0.6710 0.1152 0.082 Uiso 1 1 calc R U . . .
H3B H 0.1325 0.5403 0.0601 0.082 Uiso 1 1 calc R U . . .
C4 C 0.1475(2) 0.6093(2) 0.22112(19) 0.0423(7) Uani 1 1 d . . . . .
C5 C 0.3797(3) 0.8050(3) 0.1659(3) 0.0814(10) Uani 1 1 d . . . . .
H5A H 0.4766 0.8305 0.1720 0.122 Uiso 1 1 calc R U . . .
H5B H 0.3575 0.8481 0.2331 0.122 Uiso 1 1 calc R U . . .
H5C H 0.3403 0.8208 0.1153 0.122 Uiso 1 1 calc R U . . .
C6 C 0.3625(3) 0.6037(3) 0.0236(2) 0.0853(11) Uani 1 1 d . . . . .
H6A H 0.3202 0.6163 -0.0283 0.128 Uiso 1 1 calc R U . . .
H6B H 0.3325 0.5195 0.0019 0.128 Uiso 1 1 calc R U . . .
H6C H 0.4594 0.6338 0.0306 0.128 Uiso 1 1 calc R U . . .
C7 C 0.1233(3) 0.7178(3) 0.3046(2) 0.0767(10) Uani 1 1 d . . . . .
H7A H 0.1998 0.7886 0.3218 0.115 Uiso 1 1 calc R U . . .
H7B H 0.1120 0.7091 0.3666 0.115 Uiso 1 1 calc R U . . .
H7C H 0.0428 0.7248 0.2785 0.115 Uiso 1 1 calc R U . . .
C8 C 0.0340(3) 0.4972(2) 0.1992(2) 0.0690(9) Uani 1 1 d . . . . .
H8A H -0.0510 0.5030 0.1802 0.103 Uiso 1 1 calc R U . . .
H8B H 0.0337 0.4874 0.2610 0.103 Uiso 1 1 calc R U . . .
H8C H 0.0466 0.4294 0.1422 0.103 Uiso 1 1 calc R U . . .
C9 C 0.3086(2) 0.5598(2) 0.32437(17) 0.0288(6) Uani 1 1 d . . . . .
C10 C 0.3084(2) 0.4417(2) 0.28054(17) 0.0302(6) Uani 1 1 d . . . . .
C11 C 0.3110(2) 0.3934(2) 0.34755(17) 0.0349(6) Uani 1 1 d . . . . .
H11 H 0.3102 0.3150 0.3194 0.042 Uiso 1 1 calc R U . . .
C12 C 0.3147(2) 0.4566(2) 0.45485(18) 0.0342(6) Uani 1 1 d . . . . .
C13 C 0.3287(2) 0.5754(2) 0.49524(18) 0.0374(6) Uani 1 1 d . . . . .
H13 H 0.3397 0.6213 0.5679 0.045 Uiso 1 1 calc R U . . .
C14 C 0.3272(2) 0.6302(2) 0.43354(17) 0.0317(6) Uani 1 1 d . . . . .
C15 C 0.3151(2) 0.3669(2) 0.16481(16) 0.0345(6) Uani 1 1 d . . . . .
H15 H 0.3547 0.4242 0.1394 0.041 Uiso 1 1 calc R U . . .
C16 C 0.1791(3) 0.2838(2) 0.09229(18) 0.0384(6) Uani 1 1 d . . . . .
C17 C 0.1605(3) 0.2633(2) -0.01094(19) 0.0496(7) Uani 1 1 d . . . . .
H17 H 0.2308 0.3015 -0.0343 0.060 Uiso 1 1 calc R U . . .
C18 C 0.0379(4) 0.1864(3) -0.0794(2) 0.0677(9) Uani 1 1 d . . . . .
H18 H 0.0262 0.1740 -0.1482 0.081 Uiso 1 1 calc R U . . .
C19 C -0.0657(3) 0.1288(3) -0.0470(3) 0.0734(10) Uani 1 1 d . . . . .
H19 H -0.1481 0.0781 -0.0933 0.088 Uiso 1 1 calc R U . . .
C20 C -0.0486(3) 0.1458(3) 0.0546(3) 0.0686(9) Uani 1 1 d . . . . .
H20 H -0.1185 0.1055 0.0769 0.082 Uiso 1 1 calc R U . . .
C21 C 0.0732(3) 0.2231(2) 0.1227(2) 0.0511(7) Uani 1 1 d . . . . .
H21 H 0.0843 0.2347 0.1913 0.061 Uiso 1 1 calc R U . . .
C22 C 0.4140(3) 0.2992(2) 0.15654(18) 0.0386(6) Uani 1 1 d . . . . .
C23 C 0.3715(3) 0.1758(3) 0.1102(2) 0.0543(8) Uani 1 1 d . . . . .
H23 H 0.2804 0.1306 0.0802 0.065 Uiso 1 1 calc R U . . .
C24 C 0.4635(4) 0.1188(3) 0.1078(2) 0.0736(10) Uani 1 1 d . . . . .
H24 H 0.4333 0.0356 0.0776 0.088 Uiso 1 1 calc R U . . .
C25 C 0.5975(4) 0.1833(4) 0.1493(3) 0.0732(10) Uani 1 1 d . . . . .
H25 H 0.6589 0.1445 0.1469 0.088 Uiso 1 1 calc R U . . .
C26 C 0.6415(3) 0.3060(3) 0.1948(2) 0.0636(9) Uani 1 1 d . . . . .
H26 H 0.7331 0.3505 0.2234 0.076 Uiso 1 1 calc R U . . .
C27 C 0.5504(3) 0.3636(3) 0.19834(19) 0.0485(7) Uani 1 1 d . . . . .
H27 H 0.5812 0.4469 0.2293 0.058 Uiso 1 1 calc R U . . .
C28 C 0.3091(3) 0.3994(2) 0.52450(18) 0.0497(7) Uani 1 1 d . . . . .
H28A H 0.2719 0.3137 0.4822 0.075 Uiso 1 1 calc R U . . .
H28B H 0.2528 0.4258 0.5747 0.075 Uiso 1 1 calc R U . . .
H28C H 0.3992 0.4222 0.5612 0.075 Uiso 1 1 calc R U . . .
C29 C 0.3581(2) 0.7659(2) 0.48909(17) 0.0338(6) Uani 1 1 d . . . . .
H29 H 0.3396 0.7863 0.4339 0.041 Uiso 1 1 calc R U . . .
C30 C 0.2665(3) 0.8075(2) 0.56764(18) 0.0385(6) Uani 1 1 d . . . . .
C31 C 0.1438(3) 0.7322(3) 0.5667(2) 0.0583(8) Uani 1 1 d . . . . .
H31 H 0.1161 0.6508 0.5188 0.070 Uiso 1 1 calc R U . . .
C32 C 0.0607(3) 0.7745(3) 0.6350(2) 0.0726(10) Uani 1 1 d . . . . .
H32 H -0.0218 0.7216 0.6330 0.087 Uiso 1 1 calc R U . . .
C33 C 0.0992(3) 0.8941(3) 0.7058(2) 0.0673(9) Uani 1 1 d . . . . .
H33 H 0.0428 0.9226 0.7515 0.081 Uiso 1 1 calc R U . . .
C34 C 0.2201(3) 0.9707(3) 0.7091(2) 0.0646(9) Uani 1 1 d . . . . .
H34 H 0.2467 1.0521 0.7570 0.078 Uiso 1 1 calc R U . . .
C35 C 0.3038(3) 0.9277(2) 0.6410(2) 0.0540(8) Uani 1 1 d . . . . .
H35 H 0.3871 0.9808 0.6447 0.065 Uiso 1 1 calc R U . . .
C36 C 0.5090(2) 0.8316(2) 0.53637(18) 0.0355(6) Uani 1 1 d . . . . .
C37 C 0.5664(3) 0.8483(2) 0.6314(2) 0.0471(7) Uani 1 1 d . . . . .
H37 H 0.5116 0.8202 0.6700 0.057 Uiso 1 1 calc R U . . .
C38 C 0.7046(3) 0.9066(2) 0.6700(2) 0.0581(8) Uani 1 1 d . . . . .
H38 H 0.7416 0.9170 0.7343 0.070 Uiso 1 1 calc R U . . .
C39 C 0.7871(3) 0.9488(2) 0.6154(3) 0.0640(9) Uani 1 1 d . . . . .
H39 H 0.8799 0.9881 0.6420 0.077 Uiso 1 1 calc R U . . .
C40 C 0.7316(3) 0.9326(3) 0.5204(3) 0.0693(9) Uani 1 1 d . . . . .
H40 H 0.7871 0.9600 0.4817 0.083 Uiso 1 1 calc R U . . .
C41 C 0.5940(3) 0.8759(2) 0.4824(2) 0.0538(8) Uani 1 1 d . . . . .
H41 H 0.5575 0.8673 0.4187 0.065 Uiso 1 1 calc R U . . .

loop_
_atom_site_aniso_label
_atom_site_aniso_U_11
_atom_site_aniso_U_22
_atom_site_aniso_U_33
_atom_site_aniso_U_23
_atom_site_aniso_U_13
_atom_site_aniso_U_12
Cl1 0.0415(5) 0.1170(8) 0.1012(7) 0.0557(6) 0.0199(5) 0.0313(5)
Cu1 0.0391(2) 0.0603(2) 0.0559(2) 0.0335(2) 0.01298(17) 0.01771(17)
N1 0.0283(11) 0.0348(12) 0.0272(11) 0.0132(10) 0.0010(9) 0.0107(9)
C1 0.0409(16) 0.0304(15) 0.0308(14) 0.0132(13) 0.0040(12) 0.0109(12)
C2 0.0519(18) 0.0504(19) 0.0435(16) 0.0307(15) 0.0022(14) 0.0136(15)
C3 0.061(2) 0.087(2) 0.071(2) 0.051(2) -0.0053(17) 0.0258(18)
C4 0.0298(15) 0.0505(18) 0.0462(16) 0.0216(15) -0.0034(13) 0.0168(14)
C5 0.089(3) 0.063(2) 0.105(3) 0.057(2) 0.002(2) 0.0192(19)
C6 0.112(3) 0.106(3) 0.0469(19) 0.044(2) 0.0134(19) 0.039(2)
C7 0.055(2) 0.082(2) 0.080(2) 0.016(2) -0.0058(17) 0.0459(18)
C8 0.0353(18) 0.070(2) 0.099(2) 0.043(2) -0.0048(17) 0.0120(16)
C9 0.0238(13) 0.0350(15) 0.0290(14) 0.0173(13) 0.0050(11) 0.0089(11)
C10 0.0269(14) 0.0330(15) 0.0264(13) 0.0130(12) 0.0048(11) 0.0066(11)
C11 0.0378(15) 0.0299(15) 0.0339(14) 0.0130(13) 0.0068(12) 0.0112(12)
C12 0.0343(15) 0.0369(16) 0.0317(14) 0.0183(13) 0.0065(12) 0.0097(12)
C13 0.0442(16) 0.0356(16) 0.0240(13) 0.0101(13) 0.0054(12) 0.0098(13)
C14 0.0295(14) 0.0330(15) 0.0304(14) 0.0137(13) 0.0058(11) 0.0105(12)
C15 0.0424(16) 0.0307(15) 0.0261(13) 0.0132(12) 0.0055(12) 0.0075(13)
C16 0.0479(17) 0.0326(16) 0.0301(15) 0.0101(13) 0.0049(13) 0.0158(13)
C17 0.061(2) 0.0476(18) 0.0339(16) 0.0145(15) 0.0011(15) 0.0190(15)
C18 0.085(3) 0.064(2) 0.0425(18) 0.0156(18) -0.0104(19) 0.028(2)
C19 0.062(2) 0.057(2) 0.069(2) 0.013(2) -0.0197(19) 0.0103(18)
C20 0.054(2) 0.058(2) 0.069(2) 0.0227(19) -0.0029(18) 0.0013(17)
C21 0.0515(19) 0.0472(18) 0.0404(16) 0.0162(15) -0.0001(15) 0.0069(15)
C22 0.0476(18) 0.0426(18) 0.0260(14) 0.0160(14) 0.0108(13) 0.0167(14)
C23 0.0573(19) 0.045(2) 0.0567(19) 0.0171(16) 0.0153(15) 0.0244(16)
C24 0.090(3) 0.063(2) 0.075(2) 0.027(2) 0.030(2) 0.045(2)
C25 0.080(3) 0.101(3) 0.073(2) 0.047(2) 0.040(2) 0.064(2)
C26 0.050(2) 0.092(3) 0.057(2) 0.038(2) 0.0177(16) 0.029(2)
C27 0.0505(19) 0.0555(19) 0.0401(16) 0.0228(15) 0.0124(15) 0.0189(16)
C28 0.067(2) 0.0458(18) 0.0362(15) 0.0210(14) 0.0097(14) 0.0165(15)
C29 0.0397(15) 0.0344(15) 0.0281(13) 0.0144(13) 0.0079(12) 0.0148(12)
C30 0.0420(17) 0.0395(17) 0.0339(15) 0.0168(14) 0.0078(13) 0.0152(14)
C31 0.0508(19) 0.0509(19) 0.0525(18) 0.0095(16) 0.0203(16) 0.0133(16)
C32 0.057(2) 0.076(3) 0.075(2) 0.029(2) 0.0307(19) 0.0188(19)
C33 0.072(2) 0.085(3) 0.061(2) 0.034(2) 0.0341(19) 0.046(2)
C34 0.081(2) 0.049(2) 0.064(2) 0.0169(17) 0.0323(19) 0.0362(19)
C35 0.061(2) 0.0413(19) 0.0607(19) 0.0224(17) 0.0228(17) 0.0214(16)
C36 0.0420(16) 0.0271(15) 0.0331(14) 0.0101(13) 0.0068(13) 0.0134(12)
C37 0.0546(19) 0.0421(17) 0.0400(16) 0.0185(14) 0.0000(14) 0.0134(15)
C38 0.066(2) 0.0410(19) 0.0512(19) 0.0146(16) -0.0157(17) 0.0125(16)
C39 0.0456(19) 0.044(2) 0.084(2) 0.0225(19) -0.0065(19) 0.0055(15)
C40 0.055(2) 0.066(2) 0.074(2) 0.0340(19) 0.0119(19) 0.0025(17)
C41 0.0502(19) 0.057(2) 0.0436(17) 0.0240(16) 0.0018(15) 0.0056(15)

loop_
_atom_type_symbol
_atom_type_description
_atom_type_scat_dispersion_real
_atom_type_scat_dispersion_imag
_atom_type_scat_source
C C 0.0033 0.0016 'International Tables Vol C Tables 4.2.6.8 and 6.1.1.4'
H H 0.0000 0.0000 'International Tables Vol C Tables 4.2.6.8 and 6.1.1.4'
N N 0.0061 0.0033 'International Tables Vol C Tables 4.2.6.8 and 6.1.1.4'
Cl Cl 0.1484 0.1585 'International Tables Vol C Tables 4.2.6.8 and 6.1.1.4'
Cu Cu 0.3201 1.2651 'International Tables Vol C Tables 4.2.6.8 and 6.1.1.4'

loop_
_geom_angle_atom_site_label_1
_geom_angle_atom_site_label_2
_geom_angle_atom_site_label_3
_geom_angle
_geom_angle_site_symmetry_1
_geom_angle_site_symmetry_3
_geom_angle_publ_flag
C1 Cu1 Cl1 174.46(8) . . ?
C1 N1 C9 122.67(19) . . ?
C1 N1 C4 115.39(19) . . ?
C9 N1 C4 121.82(18) . . ?
N1 C1 C2 109.1(2) . . ?
N1 C1 Cu1 128.60(18) . . ?
C2 C1 Cu1 122.35(18) . . ?
C1 C2 C3 103.8(2) . . ?
C1 C2 C5 110.1(2) . . ?
C3 C2 C5 115.0(2) . . ?
C1 C2 C6 109.1(2) . . ?
C3 C2 C6 110.1(2) . . ?
C5 C2 C6 108.5(2) . . ?
C4 C3 C2 107.7(2) . . ?
C4 C3 H3A 110.2 . . ?
C2 C3 H3A 110.2 . . ?
C4 C3 H3B 110.2 . . ?
C2 C3 H3B 110.2 . . ?
H3A C3 H3B 108.5 . . ?
C8 C4 C7 110.2(2) . . ?
C8 C4 C3 112.3(2) . . ?
C7 C4 C3 112.3(2) . . ?
C8 C4 N1 112.4(2) . . ?
C7 C4 N1 110.50(19) . . ?
C3 C4 N1 98.75(19) . . ?
C2 C5 H5A 109.5 . . ?
C2 C5 H5B 109.5 . . ?
H5A C5 H5B 109.5 . . ?
C2 C5 H5C 109.5 . . ?
H5A C5 H5C 109.5 . . ?
H5B C5 H5C 109.5 . . ?
C2 C6 H6A 109.5 . . ?
C2 C6 H6B 109.5 . . ?
H6A C6 H6B 109.5 . . ?
C2 C6 H6C 109.5 . . ?
H6A C6 H6C 109.5 . . ?
H6B C6 H6C 109.5 . . ?
C4 C7 H7A 109.5 . . ?
C4 C7 H7B 109.5 . . ?
H7A C7 H7B 109.5 . . ?
C4 C7 H7C 109.5 . . ?
H7A C7 H7C 109.5 . . ?
H7B C7 H7C 109.5 . . ?
C4 C8 H8A 109.5 . . ?
C4 C8 H8B 109.5 . . ?
H8A C8 H8B 109.5 . . ?
C4 C8 H8C 109.5 . . ?
H8A C8 H8C 109.5 . . ?
H8B C8 H8C 109.5 . . ?
C14 C9 C10 120.6(2) . . ?
C14 C9 N1 120.6(2) . . ?
C10 C9 N1 118.73(19) . . ?
C11 C10 C9 117.7(2) . . ?
C11 C10 C15 118.4(2) . . ?
C9 C10 C15 123.7(2) . . ?
C10 C11 C12 122.9(2) . . ?
C10 C11 H11 118.6 . . ?
C12 C11 H11 118.6 . . ?
C13 C12 C11 116.9(2) . . ?
C13 C12 C28 121.4(2) . . ?
C11 C12 C28 121.7(2) . . ?
C12 C13 C14 123.4(2) . . ?
C12 C13 H13 118.3 . . ?
C14 C13 H13 118.3 . . ?
C13 C14 C9 117.8(2) . . ?
C13 C14 C29 118.1(2) . . ?
C9 C14 C29 123.9(2) . . ?
C16 C15 C10 115.12(19) . . ?
C16 C15 C22 111.54(19) . . ?
C10 C15 C22 110.37(18) . . ?
C16 C15 H15 106.4 . . ?
C10 C15 H15 106.4 . . ?
C22 C15 H15 106.4 . . ?
C21 C16 C17 117.8(2) . . ?
C21 C16 C15 123.0(2) . . ?
C17 C16 C15 119.2(2) . . ?
C18 C17 C16 120.4(3) . . ?
C18 C17 H17 119.8 . . ?
C16 C17 H17 119.8 . . ?
C19 C18 C17 120.6(3) . . ?
C19 C18 H18 119.7 . . ?
C17 C18 H18 119.7 . . ?
C18 C19 C20 120.0(3) . . ?
C18 C19 H19 120.0 . . ?
C20 C19 H19 120.0 . . ?
C21 C20 C19 119.2(3) . . ?
C21 C20 H20 120.4 . . ?
C19 C20 H20 120.4 . . ?
C20 C21 C16 122.0(3) . . ?
C20 C21 H21 119.0 . . ?
C16 C21 H21 119.0 . . ?
C23 C22 C27 118.3(2) . . ?
C23 C22 C15 122.5(2) . . ?
C27 C22 C15 119.2(2) . . ?
C22 C23 C24 120.5(3) . . ?
C22 C23 H23 119.7 . . ?
C24 C23 H23 119.7 . . ?
C25 C24 C23 120.6(3) . . ?
C25 C24 H24 119.7 . . ?
C23 C24 H24 119.7 . . ?
C24 C25 C26 119.6(3) . . ?
C24 C25 H25 120.2 . . ?
C26 C25 H25 120.2 . . ?
C25 C26 C27 120.2(3) . . ?
C25 C26 H26 119.9 . . ?
C27 C26 H26 119.9 . . ?
C22 C27 C26 120.8(3) . . ?
C22 C27 H27 119.6 . . ?
C26 C27 H27 119.6 . . ?
C12 C28 H28A 109.5 . . ?
C12 C28 H28B 109.5 . . ?
H28A C28 H28B 109.5 . . ?
C12 C28 H28C 109.5 . . ?
H28A C28 H28C 109.5 . . ?
H28B C28 H28C 109.5 . . ?
C36 C29 C14 109.98(18) . . ?
C36 C29 C30 113.39(19) . . ?
C14 C29 C30 114.00(19) . . ?
C36 C29 H29 106.3 . . ?
C14 C29 H29 106.3 . . ?
C30 C29 H29 106.3 . . ?
C31 C30 C35 117.0(2) . . ?
C31 C30 C29 123.3(2) . . ?
C35 C30 C29 119.6(2) . . ?
C30 C31 C32 121.6(3) . . ?
C30 C31 H31 119.2 . . ?
C32 C31 H31 119.2 . . ?
C33 C32 C31 120.2(3) . . ?
C33 C32 H32 119.9 . . ?
C31 C32 H32 119.9 . . ?
C34 C33 C32 119.7(3) . . ?
C34 C33 H33 120.1 . . ?
C32 C33 H33 120.1 . . ?
C33 C34 C35 119.9(3) . . ?
C33 C34 H34 120.1 . . ?
C35 C34 H34 120.1 . . ?
C30 C35 C34 121.6(3) . . ?
C30 C35 H35 119.2 . . ?
C34 C35 H35 119.2 . . ?
C37 C36 C41 117.5(2) . . ?
C37 C36 C29 122.9(2) . . ?
C41 C36 C29 119.5(2) . . ?
C36 C37 C38 120.7(3) . . ?
C36 C37 H37 119.6 . . ?
C38 C37 H37 119.6 . . ?
C39 C38 C37 121.0(3) . . ?
C39 C38 H38 119.5 . . ?
C37 C38 H38 119.5 . . ?
C38 C39 C40 119.0(3) . . ?
C38 C39 H39 120.5 . . ?
C40 C39 H39 120.5 . . ?
C39 C40 C41 120.1(3) . . ?
C39 C40 H40 119.9 . . ?
C41 C40 H40 119.9 . . ?
C40 C41 C36 121.6(3) . . ?
C40 C41 H41 119.2 . . ?
C36 C41 H41 119.2 . . ?

loop_
_geom_bond_atom_site_label_1
_geom_bond_atom_site_label_2
_geom_bond_distance
_geom_bond_site_symmetry_2
_geom_bond_publ_flag
Cl1 Cu1 2.0836(8) . ?
Cu1 C1 1.864(2) . ?
N1 C1 1.299(3) . ?
N1 C9 1.459(3) . ?
N1 C4 1.545(3) . ?
C1 C2 1.512(3) . ?
C2 C3 1.523(3) . ?
C2 C5 1.529(3) . ?
C2 C6 1.534(4) . ?
C3 C4 1.520(3) . ?
C3 H3A 0.9700 . ?
C3 H3B 0.9700 . ?
C4 C8 1.497(3) . ?
C4 C7 1.509(3) . ?
C5 H5A 0.9600 . ?
C5 H5B 0.9600 . ?
C5 H5C 0.9600 . ?
C6 H6A 0.9600 . ?
C6 H6B 0.9600 . ?
C6 H6C 0.9600 . ?
C7 H7A 0.9600 . ?
C7 H7B 0.9600 . ?
C7 H7C 0.9600 . ?
C8 H8A 0.9600 . ?
C8 H8B 0.9600 . ?
C8 H8C 0.9600 . ?
C9 C14 1.398(3) . ?
C9 C10 1.404(3) . ?
C10 C11 1.385(3) . ?
C10 C15 1.534(3) . ?
C11 C12 1.387(3) . ?
C11 H11 0.9300 . ?
C12 C13 1.373(3) . ?
C12 C28 1.503(3) . ?
C13 C14 1.384(3) . ?
C13 H13 0.9300 . ?
C14 C29 1.530(3) . ?
C15 C16 1.514(3) . ?
C15 C22 1.538(3) . ?
C15 H15 0.9800 . ?
C16 C21 1.378(3) . ?
C16 C17 1.388(3) . ?
C17 C18 1.384(3) . ?
C17 H17 0.9300 . ?
C18 C19 1.360(4) . ?
C18 H18 0.9300 . ?
C19 C20 1.380(4) . ?
C19 H19 0.9300 . ?
C20 C21 1.377(3) . ?
C20 H20 0.9300 . ?
C21 H21 0.9300 . ?
C22 C23 1.378(3) . ?
C22 C27 1.380(3) . ?
C23 C24 1.386(4) . ?
C23 H23 0.9300 . ?
C24 C25 1.358(4) . ?
C24 H24 0.9300 . ?
C25 C26 1.371(4) . ?
C25 H25 0.9300 . ?
C26 C27 1.381(4) . ?
C26 H26 0.9300 . ?
C27 H27 0.9300 . ?
C28 H28A 0.9600 . ?
C28 H28B 0.9600 . ?
C28 H28C 0.9600 . ?
C29 C36 1.523(3) . ?
C29 C30 1.530(3) . ?
C29 H29 0.9800 . ?
C30 C31 1.373(3) . ?
C30 C35 1.384(3) . ?
C31 C32 1.380(4) . ?
C31 H31 0.9300 . ?
C32 C33 1.369(4) . ?
C32 H32 0.9300 . ?
C33 C34 1.356(4) . ?
C33 H33 0.9300 . ?
C34 C35 1.385(3) . ?
C34 H34 0.9300 . ?
C35 H35 0.9300 . ?
C36 C37 1.375(3) . ?
C36 C41 1.378(3) . ?
C37 C38 1.384(3) . ?
C37 H37 0.9300 . ?
C38 C39 1.357(4) . ?
C38 H38 0.9300 . ?
C39 C40 1.371(4) . ?
C39 H39 0.9300 . ?
C40 C41 1.375(3) . ?
C40 H40 0.9300 . ?
C41 H41 0.9300 . ?

loop_
_geom_torsion_atom_site_label_1
_geom_torsion_atom_site_label_2
_geom_torsion_atom_site_label_3
_geom_torsion_atom_site_label_4
_geom_torsion
_geom_torsion_site_symmetry_1
_geom_torsion_site_symmetry_2
_geom_torsion_site_symmetry_3
_geom_torsion_site_symmetry_4
_geom_torsion_publ_flag
C9 N1 C1 C2 171.91(19) . . . . ?
C4 N1 C1 C2 -4.3(3) . . . . ?
C9 N1 C1 Cu1 -8.3(3) . . . . ?
C4 N1 C1 Cu1 175.57(17) . . . . ?
N1 C1 C2 C3 -10.6(3) . . . . ?
Cu1 C1 C2 C3 169.58(18) . . . . ?
N1 C1 C2 C5 113.0(2) . . . . ?
Cu1 C1 C2 C5 -66.8(3) . . . . ?
N1 C1 C2 C6 -128.0(2) . . . . ?
Cu1 C1 C2 C6 52.2(3) . . . . ?
C1 C2 C3 C4 21.3(3) . . . . ?
C5 C2 C3 C4 -99.0(3) . . . . ?
C6 C2 C3 C4 138.0(2) . . . . ?
C2 C3 C4 C8 -140.9(2) . . . . ?
C2 C3 C4 C7 94.3(3) . . . . ?
C2 C3 C4 N1 -22.2(3) . . . . ?
C1 N1 C4 C8 135.6(2) . . . . ?
C9 N1 C4 C8 -40.6(3) . . . . ?
C1 N1 C4 C7 -100.9(3) . . . . ?
C9 N1 C4 C7 82.9(3) . . . . ?
C1 N1 C4 C3 16.9(3) . . . . ?
C9 N1 C4 C3 -159.3(2) . . . . ?
C1 N1 C9 C14 102.7(3) . . . . ?
C4 N1 C9 C14 -81.4(3) . . . . ?
C1 N1 C9 C10 -77.8(3) . . . . ?
C4 N1 C9 C10 98.1(2) . . . . ?
C14 C9 C10 C11 7.5(3) . . . . ?
N1 C9 C10 C11 -172.03(19) . . . . ?
C14 C9 C10 C15 -168.3(2) . . . . ?
N1 C9 C10 C15 12.2(3) . . . . ?
C9 C10 C11 C12 -0.5(3) . . . . ?
C15 C10 C11 C12 175.5(2) . . . . ?
C10 C11 C12 C13 -6.0(3) . . . . ?
C10 C11 C12 C28 176.4(2) . . . . ?
C11 C12 C13 C14 5.8(3) . . . . ?
C28 C12 C13 C14 -176.5(2) . . . . ?
C12 C13 C14 C9 0.9(3) . . . . ?
C12 C13 C14 C29 -173.9(2) . . . . ?
C10 C9 C14 C13 -7.7(3) . . . . ?
N1 C9 C14 C13 171.81(19) . . . . ?
C10 C9 C14 C29 166.8(2) . . . . ?
N1 C9 C14 C29 -13.7(3) . . . . ?
C11 C10 C15 C16 88.6(3) . . . . ?
C9 C10 C15 C16 -95.7(3) . . . . ?
C11 C10 C15 C22 -38.7(3) . . . . ?
C9 C10 C15 C22 137.0(2) . . . . ?
C10 C15 C16 C21 -37.1(3) . . . . ?
C22 C15 C16 C21 89.7(3) . . . . ?
C10 C15 C16 C17 145.5(2) . . . . ?
C22 C15 C16 C17 -87.7(3) . . . . ?
C21 C16 C17 C18 1.5(4) . . . . ?
C15 C16 C17 C18 179.1(2) . . . . ?
C16 C17 C18 C19 -0.7(4) . . . . ?
C17 C18 C19 C20 -0.7(5) . . . . ?
C18 C19 C20 C21 1.2(5) . . . . ?
C19 C20 C21 C16 -0.4(4) . . . . ?
C17 C16 C21 C20 -1.0(4) . . . . ?
C15 C16 C21 C20 -178.5(2) . . . . ?
C16 C15 C22 C23 -15.3(3) . . . . ?
C10 C15 C22 C23 114.0(2) . . . . ?
C16 C15 C22 C27 165.7(2) . . . . ?
C10 C15 C22 C27 -65.0(3) . . . . ?
C27 C22 C23 C24 1.3(4) . . . . ?
C15 C22 C23 C24 -177.6(2) . . . . ?
C22 C23 C24 C25 -1.3(4) . . . . ?
C23 C24 C25 C26 0.7(5) . . . . ?
C24 C25 C26 C27 -0.1(4) . . . . ?
C23 C22 C27 C26 -0.7(4) . . . . ?
C15 C22 C27 C26 178.3(2) . . . . ?
C25 C26 C27 C22 0.1(4) . . . . ?
C13 C14 C29 C36 73.3(3) . . . . ?
C9 C14 C29 C36 -101.2(2) . . . . ?
C13 C14 C29 C30 -55.4(3) . . . . ?
C9 C14 C29 C30 130.2(2) . . . . ?
C36 C29 C30 C31 -145.9(2) . . . . ?
C14 C29 C30 C31 -19.0(3) . . . . ?
C36 C29 C30 C35 37.3(3) . . . . ?
C14 C29 C30 C35 164.2(2) . . . . ?
C35 C30 C31 C32 0.6(4) . . . . ?
C29 C30 C31 C32 -176.3(2) . . . . ?
C30 C31 C32 C33 0.3(5) . . . . ?
C31 C32 C33 C34 -0.5(5) . . . . ?
C32 C33 C34 C35 -0.1(5) . . . . ?
C31 C30 C35 C34 -1.3(4) . . . . ?
C29 C30 C35 C34 175.7(2) . . . . ?
C33 C34 C35 C30 1.1(4) . . . . ?
C14 C29 C36 C37 -81.3(3) . . . . ?
C30 C29 C36 C37 47.7(3) . . . . ?
C14 C29 C36 C41 98.0(3) . . . . ?
C30 C29 C36 C41 -133.0(2) . . . . ?
C41 C36 C37 C38 -0.6(4) . . . . ?
C29 C36 C37 C38 178.7(2) . . . . ?
C36 C37 C38 C39 0.1(4) . . . . ?
C37 C38 C39 C40 -0.2(4) . . . . ?
C38 C39 C40 C41 0.9(4) . . . . ?
C39 C40 C41 C36 -1.5(4) . . . . ?
C37 C36 C41 C40 1.3(4) . . . . ?
C29 C36 C41 C40 -178.0(2) . . . . ?
